data_7717289
loop_
_publ_author_name
'Ghasemzadeh, Roghayyeh'
'Akhbari, Kamran'
'Kawata, Satoshi'

_publ_section_title
;
 rGO/MUT-15 nanocomposite as a Fenton-like photocatalyst for the
 degradation of Acid Yellow 73 under visible light.
;
_journal_issue 45
_journal_name_full 'Dalton transactions (Cambridge, England : 2003)'
_journal_page_first 18268
_journal_page_last 18282
_journal_paper_doi 10.1039/d4dt01201a
_journal_volume 53
_journal_year 2024
_chemical_formula_moiety 'C25 H25 Cl4 Mn2 N3 O11'
_chemical_formula_sum 'C25 H25 Cl4 Mn2 N3 O11'
_chemical_formula_weight 795.16
_space_group_crystal_system tetragonal
_space_group_IT_number 88
_space_group_name_Hall '-I 4ad'
_space_group_name_H-M_alt 'I 41/a :2'
_symmetry_cell_setting tetragonal
_symmetry_space_group_name_H-M 'I 41/a :2'
_atom_sites_solution_hydrogens geom
_atom_sites_solution_primary direct
_atom_sites_solution_secondary difmap
_audit_creation_method SHELXL-2018/3
_audit_update_record
;
2024-02-28 deposited with the CCDC.	2024-10-11 downloaded from the CCDC.
;
_cell_angle_alpha 90
_cell_angle_beta 90
_cell_angle_gamma 90
_cell_formula_units_Z 16
_cell_length_a 38.740(4)
_cell_length_b 38.740(4)
_cell_length_c 8.7118(5)
_cell_measurement_reflns_used 48786
_cell_measurement_temperature 130
_cell_measurement_theta_max 27.54
_cell_measurement_theta_min 3.01
_cell_volume 13075(2)
_computing_cell_refinement 'RAPID AUTO'
_computing_data_collection 'RAPID AUTO (Rigaku, ????)'
_computing_data_reduction 'RAPID AUTO'
_computing_molecular_graphics 'Yadokari-XG 2009 (Wakita Nemoto et al., 2009)'
_computing_publication_material 'Yadokari-XG 2009 (Wakita,Nemoto et al., 2009)'
_computing_structure_refinement 'SHELXL-2018/3 (Sheldrick, 2018)'
_computing_structure_solution 'SHELXT Version 2014/5 (Sheldrick, 2014)'
_diffrn_ambient_temperature 130
_diffrn_detector_area_resol_mean 5.000
_diffrn_measured_fraction_theta_full 0.998
_diffrn_measured_fraction_theta_max 0.998
_diffrn_measurement_device_type 'Rigaku R-AXIS RAPID'
_diffrn_measurement_method \w
_diffrn_radiation_type MoK\a
_diffrn_radiation_wavelength 0.71075
_diffrn_reflns_av_R_equivalents 0.1046
_diffrn_reflns_av_unetI/netI 0.0408
_diffrn_reflns_Laue_measured_fraction_full 0.998
_diffrn_reflns_Laue_measured_fraction_max 0.998
_diffrn_reflns_limit_h_max 46
_diffrn_reflns_limit_h_min -46
_diffrn_reflns_limit_k_max 44
_diffrn_reflns_limit_k_min -46
_diffrn_reflns_limit_l_max 10
_diffrn_reflns_limit_l_min -10
_diffrn_reflns_number 79514
_diffrn_reflns_point_group_measured_fraction_full 0.998
_diffrn_reflns_point_group_measured_fraction_max 0.998
_diffrn_reflns_theta_full 25.242
_diffrn_reflns_theta_max 25.347
_diffrn_reflns_theta_min 3.010
_exptl_absorpt_coefficient_mu 1.159
_exptl_absorpt_correction_T_max 0.891
_exptl_absorpt_correction_T_min 0.412
_exptl_absorpt_correction_type multi-scan
_exptl_absorpt_process_details 'ABSCOR (Rigaku, 1995)'
_exptl_crystal_colour colorless
_exptl_crystal_density_diffrn 1.616
_exptl_crystal_density_method 'not measured'
_exptl_crystal_description block
_exptl_crystal_F_000 6432
_exptl_crystal_size_max 0.150
_exptl_crystal_size_mid 0.150
_exptl_crystal_size_min 0.100
_refine_diff_density_max 0.547
_refine_diff_density_min -0.318
_refine_diff_density_rms 0.060
_refine_ls_extinction_method none
_refine_ls_goodness_of_fit_ref 1.097
_refine_ls_hydrogen_treatment constr
_refine_ls_matrix_type full
_refine_ls_number_parameters 432
_refine_ls_number_reflns 5988
_refine_ls_number_restraints 135
_refine_ls_restrained_S_all 1.086
_refine_ls_R_factor_all 0.0631
_refine_ls_R_factor_gt 0.0495
_refine_ls_shift/su_max 0.002
_refine_ls_shift/su_mean 0.000
_refine_ls_structure_factor_coef Fsqd
_refine_ls_weighting_details 'w=1/[\s^2^(Fo^2^)+(0.0318P)^2^+37.9027P] where P=(Fo^2^+2Fc^2^)/3'
_refine_ls_weighting_scheme calc
_refine_ls_wR_factor_gt 0.0972
_refine_ls_wR_factor_ref 0.1024
_reflns_Friedel_coverage 0.000
_reflns_number_gt 5088
_reflns_number_total 5988
_reflns_threshold_expression 'I > 2\s(I)'
_cod_data_source_file d4dt01201a2.cif
_cod_data_source_block Mn
_cod_depositor_comments 'Adding full bibliography for 7717289.cif.'
_cod_original_cell_volume 13075(3)
_cod_original_sg_symbol_H-M 'I 41/a'
_cod_database_code 7717289
_shelx_shelxl_version_number 2018/3
_shelx_space_group_comment
;
The symmetry employed for this shelxl refinement is uniquely defined
by the following loop, which should always be used as a source of
symmetry information in preference to the above space-group names.
They are only intended as comments.
;
_shelx_estimated_absorpt_t_min 0.845
_shelx_estimated_absorpt_t_max 0.893

loop_
_space_group_symop_operation_xyz
'x, y, z'
'-x, -y+1/2, z'
'-y+3/4, x+1/4, z+1/4'
'y+1/4, -x+1/4, z+1/4'
'x+1/2, y+1/2, z+1/2'
'-x+1/2, -y+1, z+1/2'
'-y+5/4, x+3/4, z+3/4'
'y+3/4, -x+3/4, z+3/4'
'-x, -y, -z'
'x, y-1/2, -z'
'y-3/4, -x-1/4, -z-1/4'
'-y-1/4, x-1/4, -z-1/4'
'-x+1/2, -y+1/2, -z+1/2'
'x+1/2, y, -z+1/2'
'y-1/4, -x+1/4, -z+1/4'
'-y+1/4, x+1/4, -z+1/4'

loop_
_atom_site_label
_atom_site_type_symbol
_atom_site_fract_x
_atom_site_fract_y
_atom_site_fract_z
_atom_site_U_iso_or_equiv
_atom_site_adp_type
_atom_site_occupancy
_atom_site_site_symmetry_order
_atom_site_calc_flag
_atom_site_refinement_flags_posn
_atom_site_refinement_flags_adp
_atom_site_refinement_flags_occupancy
_atom_site_disorder_assembly
_atom_site_disorder_group
Mn1 Mn 0.61113(2) 0.36090(2) 0.83504(6) 0.02541(13) Uani 1 1 d . . . . .
Mn2 Mn 0.37346(2) 0.39001(2) 0.52329(6) 0.03211(14) Uani 1 1 d . . . . .
Cl1 Cl 0.71625(3) 0.43168(3) 0.69001(14) 0.0606(3) Uani 1 1 d . . . . .
Cl2 Cl 0.79815(3) 0.30762(3) 0.96071(15) 0.0599(3) Uani 1 1 d . . . . .
Cl3 Cl 0.53673(2) 0.30616(2) 0.43262(13) 0.0501(3) Uani 1 1 d . . . . .
Cl4 Cl 0.49312(3) 0.44252(3) 0.75481(14) 0.0581(3) Uani 1 1 d . . . . .
O1 O 0.66380(6) 0.37568(6) 0.8214(3) 0.0342(5) Uani 1 1 d . . . . .
O2 O 0.68156(6) 0.38298(8) 1.0640(3) 0.0492(7) Uani 1 1 d . . . . .
O3 O 0.82894(6) 0.35201(6) 0.5622(3) 0.0357(6) Uani 1 1 d . . . . .
O4 O 0.85164(5) 0.35723(6) 0.7934(3) 0.0310(5) Uani 1 1 d . . . . .
O5 O 0.60732(6) 0.35564(6) 0.5951(3) 0.0320(5) Uani 1 1 d . . . . .
O6 O 0.59425(6) 0.37576(8) 0.3631(3) 0.0542(8) Uani 1 1 d . . . . .
O7 O 0.42165(7) 0.37379(10) 0.6147(4) 0.0796(11) Uani 1 1 d . . . . .
O8 O 0.43999(7) 0.37965(7) 0.8526(4) 0.0499(7) Uani 1 1 d . . . . .
O9 O 0.55983(6) 0.34414(6) 0.8964(3) 0.0346(6) Uani 1 1 d . . . . .
O10A O 0.4040(5) 0.4251(4) 0.407(2) 0.079(4) Uani 0.63(3) 1 d . U P A 1
O10B O 0.3973(5) 0.4336(5) 0.385(3) 0.039(3) Uani 0.37(3) 1 d . U P A 2
O11 O 0.32447(8) 0.40656(7) 0.4290(3) 0.0568(8) Uani 1 1 d . U . . .
N1 N 0.51106(7) 0.34629(7) 1.0394(3) 0.0350(7) Uani 1 1 d . . . . .
N2 N 0.44108(9) 0.45443(9) 0.2491(4) 0.0506(9) Uani 1 1 d . U . . .
N3 N 0.27489(10) 0.40732(12) 0.2980(5) 0.0680(11) Uani 1 1 d . U . . .
C1 C 0.72308(8) 0.37521(8) 0.8723(4) 0.0275(7) Uani 1 1 d . . . . .
C2 C 0.73853(8) 0.39602(9) 0.7628(4) 0.0331(8) Uani 1 1 d . . . . .
C3 C 0.77161(8) 0.38968(9) 0.7106(4) 0.0331(8) Uani 1 1 d . . . . .
H3 H 0.781465 0.404148 0.634246 0.040 Uiso 1 1 calc R U . . .
C4 C 0.79036(8) 0.36247(8) 0.7689(4) 0.0277(7) Uani 1 1 d . . . . .
C5 C 0.77564(9) 0.34228(9) 0.8828(4) 0.0346(8) Uani 1 1 d . . . . .
C6 C 0.74255(8) 0.34871(9) 0.9341(4) 0.0338(8) Uani 1 1 d . . . . .
H6 H 0.733011 0.334715 1.012957 0.041 Uiso 1 1 calc R U . . .
C7 C 0.68621(9) 0.37889(9) 0.9237(4) 0.0313(8) Uani 1 1 d . . . . .
C8 C 0.82589(8) 0.35635(8) 0.7026(4) 0.0303(8) Uani 1 1 d . . . . .
C9 C 0.54922(8) 0.37059(9) 0.5442(4) 0.0312(8) Uani 1 1 d . . . . .
C10 C 0.52535(9) 0.34430(9) 0.5254(4) 0.0343(8) Uani 1 1 d . . . . .
C11 C 0.49181(9) 0.34756(9) 0.5783(4) 0.0360(8) Uani 1 1 d . . . . .
H11 H 0.475856 0.329250 0.563247 0.043 Uiso 1 1 calc R U . . .
C12 C 0.48138(8) 0.37724(9) 0.6529(4) 0.0331(8) Uani 1 1 d . . . . .
C13 C 0.50509(9) 0.40381(9) 0.6678(4) 0.0352(8) Uani 1 1 d . . . . .
C14 C 0.53848(9) 0.40087(9) 0.6138(4) 0.0354(8) Uani 1 1 d . . . . .
H14 H 0.554086 0.419632 0.624487 0.042 Uiso 1 1 calc R U . . .
C15 C 0.58673(9) 0.36672(9) 0.4962(4) 0.0326(8) Uani 1 1 d . . . . .
C16 C 0.44468(9) 0.37805(10) 0.7123(5) 0.0444(10) Uani 1 1 d . . . . .
C17 C 0.54149(8) 0.35767(9) 0.9973(4) 0.0343(8) Uani 1 1 d . . . . .
H17 H 0.550173 0.377668 1.047209 0.041 Uiso 1 1 calc R U . . .
C18 C 0.49620(9) 0.31517(9) 0.9715(5) 0.0431(9) Uani 1 1 d . . . . .
H18A H 0.509344 0.308813 0.879626 0.052 Uiso 1 1 calc R U . . .
H18B H 0.472112 0.319566 0.943229 0.052 Uiso 1 1 calc R U . . .
H18C H 0.497177 0.296253 1.046052 0.052 Uiso 1 1 calc R U . . .
C19 C 0.49070(9) 0.36432(10) 1.1551(5) 0.0449(9) Uani 1 1 d . . . . .
H19A H 0.504096 0.383674 1.196285 0.054 Uiso 1 1 calc R U . . .
H19B H 0.484893 0.348345 1.238360 0.054 Uiso 1 1 calc R U . . .
H19C H 0.469422 0.373070 1.108273 0.054 Uiso 1 1 calc R U . . .
C20 C 0.41612(11) 0.43209(10) 0.2748(5) 0.0456(10) Uani 1 1 d . U . . .
H20 H 0.406504 0.420399 0.189006 0.055 Uiso 1 1 calc R U . A 1
C21A C 0.4609(5) 0.4706(5) 0.3751(13) 0.076(4) Uani 0.63(3) 1 d . U P A 1
H21A H 0.450008 0.465135 0.473598 0.091 Uiso 0.63(3) 1 calc R U P A 1
H21B H 0.461250 0.495726 0.360731 0.091 Uiso 0.63(3) 1 calc R U P A 1
H21C H 0.484610 0.461795 0.374365 0.091 Uiso 0.63(3) 1 calc R U P A 1
C21B C 0.4417(9) 0.4860(7) 0.352(2) 0.076(8) Uani 0.37(3) 1 d . U P A 2
H21D H 0.424437 0.483440 0.433334 0.091 Uiso 0.37(3) 1 calc R U P A 2
H21E H 0.436393 0.506622 0.290889 0.091 Uiso 0.37(3) 1 calc R U P A 2
H21F H 0.464654 0.488486 0.397879 0.091 Uiso 0.37(3) 1 calc R U P A 2
C22 C 0.45702(11) 0.45774(12) 0.1006(5) 0.0555(11) Uani 1 1 d . U . . .
H22A H 0.481563 0.451857 0.108397 0.067 Uiso 1 1 calc R U . . .
H22B H 0.454623 0.481563 0.064319 0.067 Uiso 1 1 calc R U . . .
H22C H 0.445733 0.442056 0.028030 0.067 Uiso 1 1 calc R U . . .
C23 C 0.30609(13) 0.39535(13) 0.3303(6) 0.0628(12) Uani 1 1 d . U . . .
H23 H 0.314474 0.376553 0.271003 0.075 Uiso 1 1 calc R U . . .
C24 C 0.25366(14) 0.3922(2) 0.1833(6) 0.108(2) Uani 1 1 d . U . . .
H24A H 0.247689 0.409679 0.106419 0.130 Uiso 1 1 calc R U . . .
H24B H 0.232514 0.383305 0.230661 0.130 Uiso 1 1 calc R U . . .
H24C H 0.266142 0.373237 0.133819 0.130 Uiso 1 1 calc R U . . .
C25 C 0.26136(14) 0.43609(14) 0.3811(6) 0.0813(16) Uani 1 1 d . U . . .
H25A H 0.261634 0.456618 0.315356 0.098 Uiso 1 1 calc R U . . .
H25B H 0.275566 0.440265 0.472256 0.098 Uiso 1 1 calc R U . . .
H25C H 0.237586 0.431117 0.412560 0.098 Uiso 1 1 calc R U . . .

loop_
_atom_site_aniso_label
_atom_site_aniso_U_11
_atom_site_aniso_U_22
_atom_site_aniso_U_33
_atom_site_aniso_U_23
_atom_site_aniso_U_13
_atom_site_aniso_U_12
Mn1 0.0251(3) 0.0246(3) 0.0265(3) -0.0003(2) 0.0006(2) 0.00022(19)
Mn2 0.0392(3) 0.0298(3) 0.0274(3) -0.0036(2) 0.0026(2) -0.0075(2)
Cl1 0.0383(5) 0.0640(7) 0.0795(8) 0.0398(6) 0.0138(5) 0.0180(5)
Cl2 0.0383(5) 0.0476(6) 0.0938(9) 0.0348(6) 0.0116(5) 0.0110(4)
Cl3 0.0384(5) 0.0398(5) 0.0722(7) -0.0077(5) 0.0033(5) 0.0054(4)
Cl4 0.0408(6) 0.0523(6) 0.0812(8) -0.0240(6) 0.0230(5) -0.0094(4)
O1 0.0246(12) 0.0461(15) 0.0317(13) -0.0014(11) -0.0004(10) -0.0019(10)
O2 0.0283(14) 0.092(2) 0.0278(15) -0.0015(14) 0.0013(11) 0.0022(13)
O3 0.0324(13) 0.0410(14) 0.0337(15) -0.0078(11) 0.0046(11) -0.0032(10)
O4 0.0231(12) 0.0299(12) 0.0400(14) -0.0030(10) -0.0024(10) 0.0001(9)
O5 0.0259(12) 0.0414(14) 0.0286(13) -0.0036(11) -0.0034(10) 0.0055(10)
O6 0.0342(15) 0.091(2) 0.0372(16) 0.0190(15) 0.0096(12) 0.0105(14)
O7 0.0250(16) 0.110(3) 0.104(3) -0.020(2) -0.0068(17) 0.0015(16)
O8 0.0386(15) 0.0462(16) 0.065(2) 0.0060(14) 0.0202(14) -0.0001(12)
O9 0.0285(13) 0.0352(13) 0.0402(15) 0.0002(11) 0.0050(11) -0.0047(10)
O10A 0.152(11) 0.043(7) 0.041(6) 0.003(5) 0.033(6) -0.034(6)
O10B 0.066(7) 0.016(7) 0.034(7) 0.008(5) 0.010(5) -0.019(5)
O11 0.0612(19) 0.0568(18) 0.0526(19) 0.0103(15) -0.0167(16) -0.0003(14)
N1 0.0258(15) 0.0382(17) 0.0409(17) 0.0009(14) 0.0031(13) -0.0038(12)
N2 0.065(2) 0.051(2) 0.0361(19) -0.0021(15) 0.0085(16) -0.0211(17)
N3 0.049(2) 0.102(3) 0.053(2) 0.026(2) 0.0055(19) 0.003(2)
C1 0.0221(16) 0.0352(19) 0.0252(18) -0.0022(14) -0.0032(13) -0.0011(13)
C2 0.0263(18) 0.0371(19) 0.036(2) 0.0055(16) -0.0003(15) 0.0062(14)
C3 0.0283(18) 0.041(2) 0.0298(19) 0.0076(16) 0.0029(15) 0.0001(15)
C4 0.0234(17) 0.0290(18) 0.0307(18) -0.0028(14) -0.0010(14) -0.0021(13)
C5 0.0295(19) 0.0300(19) 0.044(2) 0.0008(16) -0.0030(16) 0.0043(14)
C6 0.0295(19) 0.0361(19) 0.036(2) 0.0068(16) 0.0057(15) -0.0026(15)
C7 0.0299(19) 0.0339(19) 0.030(2) 0.0010(15) 0.0054(15) 0.0009(14)
C8 0.0258(18) 0.0230(17) 0.042(2) -0.0005(15) -0.0029(16) -0.0024(13)
C9 0.0209(17) 0.045(2) 0.0275(18) 0.0075(16) -0.0039(14) 0.0007(14)
C10 0.0305(19) 0.036(2) 0.036(2) 0.0035(16) -0.0010(16) 0.0038(15)
C11 0.0272(19) 0.036(2) 0.045(2) 0.0054(17) -0.0053(16) -0.0034(15)
C12 0.0243(18) 0.039(2) 0.036(2) 0.0080(16) -0.0003(15) 0.0005(15)
C13 0.0285(18) 0.041(2) 0.036(2) -0.0055(16) 0.0025(15) 0.0013(15)
C14 0.0281(19) 0.046(2) 0.032(2) -0.0027(16) 0.0019(15) -0.0054(16)
C15 0.0281(18) 0.037(2) 0.032(2) -0.0004(16) 0.0026(16) 0.0015(14)
C16 0.029(2) 0.039(2) 0.065(3) 0.003(2) 0.009(2) 0.0010(16)
C17 0.0291(19) 0.0342(19) 0.040(2) 0.0040(16) 0.0018(16) -0.0037(15)
C18 0.032(2) 0.045(2) 0.052(2) -0.0013(19) 0.0022(18) -0.0107(16)
C19 0.034(2) 0.053(2) 0.047(2) -0.0086(19) 0.0087(18) -0.0031(18)
C20 0.059(3) 0.036(2) 0.042(2) -0.0001(18) 0.007(2) -0.0097(18)
C21A 0.075(8) 0.100(10) 0.054(5) -0.016(6) 0.011(6) -0.040(7)
C21B 0.081(17) 0.082(13) 0.066(10) -0.025(9) 0.022(11) -0.041(11)
C22 0.049(3) 0.069(3) 0.048(3) 0.013(2) 0.007(2) -0.005(2)
C23 0.063(3) 0.070(3) 0.056(3) 0.013(2) -0.006(2) -0.003(2)
C24 0.058(3) 0.208(8) 0.059(4) 0.005(4) -0.003(3) 0.008(4)
C25 0.079(4) 0.091(4) 0.074(4) 0.032(3) 0.011(3) -0.012(3)

loop_
_atom_type_symbol
_atom_type_description
_atom_type_scat_dispersion_real
_atom_type_scat_dispersion_imag
_atom_type_scat_source
C C 0.0033 0.0016 'International Tables Vol C Tables 4.2.6.8 and 6.1.1.4'
H H 0.0000 0.0000 'International Tables Vol C Tables 4.2.6.8 and 6.1.1.4'
Cl Cl 0.1484 0.1585 'International Tables Vol C Tables 4.2.6.8 and 6.1.1.4'
Mn Mn 0.3368 0.7283 'International Tables Vol C Tables 4.2.6.8 and 6.1.1.4'
N N 0.0061 0.0033 'International Tables Vol C Tables 4.2.6.8 and 6.1.1.4'
O O 0.0106 0.0060 'International Tables Vol C Tables 4.2.6.8 and 6.1.1.4'

loop_
_geom_angle_atom_site_label_1
_geom_angle_atom_site_label_2
_geom_angle_atom_site_label_3
_geom_angle
_geom_angle_site_symmetry_1
_geom_angle_site_symmetry_3
_geom_angle_publ_flag
O5 Mn1 O1 92.19(9) . . ?
O5 Mn1 O9 98.74(9) . . ?
O1 Mn1 O9 168.61(9) . . ?
O5 Mn1 O8 100.59(11) . 11_667 ?
O1 Mn1 O8 86.63(9) . 11_667 ?
O9 Mn1 O8 88.22(9) . 11_667 ?
O5 Mn1 O4 146.06(9) . 4_565 ?
O1 Mn1 O4 86.44(8) . 4_565 ?
O9 Mn1 O4 86.26(8) . 4_565 ?
O8 Mn1 O4 113.15(10) 11_667 4_565 ?
O5 Mn1 O3 90.09(9) . 4_565 ?
O1 Mn1 O3 82.71(9) . 4_565 ?
O9 Mn1 O3 100.36(9) . 4_565 ?
O8 Mn1 O3 165.20(10) 11_667 4_565 ?
O4 Mn1 O3 56.08(8) 4_565 4_565 ?
O10A Mn2 O7 82.8(6) . . ?
O10A Mn2 O6 105.4(5) . 12_656 ?
O7 Mn2 O6 87.17(13) . 12_656 ?
O10A Mn2 O2 84.1(5) . 12_657 ?
O7 Mn2 O2 94.34(13) . 12_657 ?
O6 Mn2 O2 170.49(11) 12_656 12_657 ?
O10A Mn2 O11 97.0(6) . . ?
O7 Mn2 O11 179.71(15) . . ?
O6 Mn2 O11 92.70(12) 12_656 . ?
O2 Mn2 O11 85.82(11) 12_657 . ?
O10A Mn2 O4 162.0(5) . 14_456 ?
O7 Mn2 O4 83.99(12) . 14_456 ?
O6 Mn2 O4 86.01(9) 12_656 14_456 ?
O2 Mn2 O4 84.82(9) 12_657 14_456 ?
O11 Mn2 O4 96.27(10) . 14_456 ?
O7 Mn2 O10B 93.6(5) . . ?
O6 Mn2 O10B 108.4(7) 12_656 . ?
O2 Mn2 O10B 80.9(7) 12_657 . ?
O11 Mn2 O10B 86.2(5) . . ?
O4 Mn2 O10B 165.3(7) 14_456 . ?
C7 O1 Mn1 130.9(2) . . ?
C7 O2 Mn2 137.5(2) . 11_667 ?
C8 O3 Mn1 89.47(19) . 7_544 ?
C8 O4 Mn2 139.8(2) . 14_556 ?
C8 O4 Mn1 90.3(2) . 7_544 ?
Mn2 O4 Mn1 106.73(9) 14_556 7_544 ?
C15 O5 Mn1 134.1(2) . . ?
C15 O6 Mn2 135.8(2) . 11_666 ?
C16 O7 Mn2 147.9(3) . . ?
C16 O8 Mn1 111.4(3) . 12_657 ?
C17 O9 Mn1 125.0(2) . . ?
C20 O10A Mn2 142.4(12) . . ?
C20 O10B Mn2 129.1(14) . . ?
C23 O11 Mn2 133.3(3) . . ?
C17 N1 C19 121.3(3) . . ?
C17 N1 C18 121.2(3) . . ?
C19 N1 C18 117.5(3) . . ?
C20 N2 C22 121.8(4) . . ?
C20 N2 C21A 122.3(5) . . ?
C22 N2 C21A 114.0(5) . . ?
C20 N2 C21B 116.2(9) . . ?
C22 N2 C21B 116.9(7) . . ?
C23 N3 C24 122.2(5) . . ?
C23 N3 C25 120.0(5) . . ?
C24 N3 C25 117.7(4) . . ?
C6 C1 C2 117.7(3) . . ?
C6 C1 C7 118.2(3) . . ?
C2 C1 C7 124.1(3) . . ?
C3 C2 C1 121.6(3) . . ?
C3 C2 Cl1 118.6(3) . . ?
C1 C2 Cl1 119.8(3) . . ?
C4 C3 C2 120.3(3) . . ?
C4 C3 H3 119.9 . . ?
C2 C3 H3 119.9 . . ?
C3 C4 C5 118.6(3) . . ?
C3 C4 C8 117.3(3) . . ?
C5 C4 C8 124.0(3) . . ?
C6 C5 C4 120.8(3) . . ?
C6 C5 Cl2 118.6(3) . . ?
C4 C5 Cl2 120.6(3) . . ?
C5 C6 C1 121.0(3) . . ?
C5 C6 H6 119.5 . . ?
C1 C6 H6 119.5 . . ?
O2 C7 O1 127.7(3) . . ?
O2 C7 C1 116.2(3) . . ?
O1 C7 C1 116.0(3) . . ?
O3 C8 O4 122.8(3) . . ?
O3 C8 C4 119.0(3) . . ?
O4 C8 C4 118.1(3) . . ?
C14 C9 C10 118.3(3) . . ?
C14 C9 C15 119.4(3) . . ?
C10 C9 C15 122.2(3) . . ?
C11 C10 C9 121.3(3) . . ?
C11 C10 Cl3 118.0(3) . . ?
C9 C10 Cl3 120.7(3) . . ?
C12 C11 C10 120.5(3) . . ?
C12 C11 H11 119.8 . . ?
C10 C11 H11 119.8 . . ?
C11 C12 C13 117.9(3) . . ?
C11 C12 C16 116.9(3) . . ?
C13 C12 C16 125.1(3) . . ?
C14 C13 C12 121.8(3) . . ?
C14 C13 Cl4 117.9(3) . . ?
C12 C13 Cl4 120.2(3) . . ?
C13 C14 C9 120.0(3) . . ?
C13 C14 H14 120.0 . . ?
C9 C14 H14 120.0 . . ?
O6 C15 O5 126.1(3) . . ?
O6 C15 C9 116.9(3) . . ?
O5 C15 C9 117.0(3) . . ?
O8 C16 O7 125.2(4) . . ?
O8 C16 C12 118.5(4) . . ?
O7 C16 C12 115.9(4) . . ?
O9 C17 N1 124.7(3) . . ?
O9 C17 H17 117.7 . . ?
N1 C17 H17 117.7 . . ?
N1 C18 H18A 109.5 . . ?
N1 C18 H18B 109.5 . . ?
H18A C18 H18B 109.5 . . ?
N1 C18 H18C 109.5 . . ?
H18A C18 H18C 109.5 . . ?
H18B C18 H18C 109.5 . . ?
N1 C19 H19A 109.5 . . ?
N1 C19 H19B 109.5 . . ?
H19A C19 H19B 109.5 . . ?
N1 C19 H19C 109.5 . . ?
H19A C19 H19C 109.5 . . ?
H19B C19 H19C 109.5 . . ?
O10B C20 N2 123.2(11) . . ?
O10A C20 N2 124.3(8) . . ?
O10A C20 H20 117.9 . . ?
N2 C20 H20 117.9 . . ?
N2 C21A H21A 109.5 . . ?
N2 C21A H21B 109.5 . . ?
H21A C21A H21B 109.5 . . ?
N2 C21A H21C 109.5 . . ?
H21A C21A H21C 109.5 . . ?
H21B C21A H21C 109.5 . . ?
N2 C21B H21D 109.5 . . ?
N2 C21B H21E 109.5 . . ?
H21D C21B H21E 109.5 . . ?
N2 C21B H21F 109.5 . . ?
H21D C21B H21F 109.5 . . ?
H21E C21B H21F 109.5 . . ?
N2 C22 H22A 109.5 . . ?
N2 C22 H22B 109.5 . . ?
H22A C22 H22B 109.5 . . ?
N2 C22 H22C 109.5 . . ?
H22A C22 H22C 109.5 . . ?
H22B C22 H22C 109.5 . . ?
O11 C23 N3 124.6(5) . . ?
O11 C23 H23 117.7 . . ?
N3 C23 H23 117.7 . . ?
N3 C24 H24A 109.5 . . ?
N3 C24 H24B 109.5 . . ?
H24A C24 H24B 109.5 . . ?
N3 C24 H24C 109.5 . . ?
H24A C24 H24C 109.5 . . ?
H24B C24 H24C 109.5 . . ?
N3 C25 H25A 109.5 . . ?
N3 C25 H25B 109.5 . . ?
H25A C25 H25B 109.5 . . ?
N3 C25 H25C 109.5 . . ?
H25A C25 H25C 109.5 . . ?
H25B C25 H25C 109.5 . . ?

loop_
_geom_bond_atom_site_label_1
_geom_bond_atom_site_label_2
_geom_bond_distance
_geom_bond_site_symmetry_2
_geom_bond_publ_flag
Mn1 O5 2.105(2) . ?
Mn1 O1 2.122(2) . ?
Mn1 O9 2.158(2) . ?
Mn1 O8 2.167(3) 11_667 ?
Mn1 O4 2.329(2) 4_565 ?
Mn1 O3 2.366(2) 4_565 ?
Mn2 O10A 2.067(15) . ?
Mn2 O7 2.125(3) . ?
Mn2 O6 2.134(3) 12_656 ?
Mn2 O2 2.159(2) 12_657 ?
Mn2 O11 2.165(3) . ?
Mn2 O4 2.209(2) 14_456 ?
Mn2 O10B 2.27(2) . ?
Cl1 C2 1.748(3) . ?
Cl2 C5 1.739(3) . ?
Cl3 C10 1.741(4) . ?
Cl4 C13 1.743(4) . ?
O1 C7 1.250(4) . ?
O2 C7 1.246(4) . ?
O3 C8 1.240(4) . ?
O4 C8 1.274(4) . ?
O5 C15 1.250(4) . ?
O6 C15 1.246(4) . ?
O7 C16 1.243(5) . ?
O8 C16 1.237(5) . ?
O9 C17 1.246(4) . ?
O10A C20 1.274(17) . ?
O10B C20 1.21(3) . ?
O11 C23 1.198(5) . ?
N1 C17 1.311(4) . ?
N1 C19 1.458(4) . ?
N1 C18 1.461(4) . ?
N2 C20 1.317(5) . ?
N2 C22 1.439(5) . ?
N2 C21A 1.479(10) . ?
N2 C21B 1.517(18) . ?
N3 C23 1.325(6) . ?
N3 C24 1.420(7) . ?
N3 C25 1.428(6) . ?
C1 C6 1.383(5) . ?
C1 C2 1.385(5) . ?
C1 C7 1.503(4) . ?
C2 C3 1.382(5) . ?
C3 C4 1.377(4) . ?
C3 H3 0.9500 . ?
C4 C5 1.386(5) . ?
C4 C8 1.511(4) . ?
C5 C6 1.380(5) . ?
C6 H6 0.9500 . ?
C9 C14 1.385(5) . ?
C9 C10 1.385(5) . ?
C9 C15 1.520(4) . ?
C10 C11 1.385(5) . ?
C11 C12 1.381(5) . ?
C11 H11 0.9500 . ?
C12 C13 1.386(5) . ?
C12 C16 1.513(5) . ?
C13 C14 1.381(5) . ?
C14 H14 0.9500 . ?
C17 H17 0.9500 . ?
C18 H18A 0.9800 . ?
C18 H18B 0.9800 . ?
C18 H18C 0.9800 . ?
C19 H19A 0.9800 . ?
C19 H19B 0.9800 . ?
C19 H19C 0.9800 . ?
C20 H20 0.9500 . ?
C21A H21A 0.9800 . ?
C21A H21B 0.9800 . ?
C21A H21C 0.9800 . ?
C21B H21D 0.9800 . ?
C21B H21E 0.9800 . ?
C21B H21F 0.9800 . ?
C22 H22A 0.9800 . ?
C22 H22B 0.9800 . ?
C22 H22C 0.9800 . ?
C23 H23 0.9500 . ?
C24 H24A 0.9800 . ?
C24 H24B 0.9800 . ?
C24 H24C 0.9800 . ?
C25 H25A 0.9800 . ?
C25 H25B 0.9800 . ?
C25 H25C 0.9800 . ?

loop_
_geom_hbond_atom_site_label_D
_geom_hbond_atom_site_label_H
_geom_hbond_atom_site_label_A
_geom_hbond_distance_DH
_geom_hbond_distance_HA
_geom_hbond_distance_DA
_geom_hbond_angle_DHA
_geom_hbond_site_symmetry_A
_geom_hbond_publ_flag
C11 H11 Cl3 0.95 2.97 3.765(4) 141.7 12_656 yes
C14 H14 O3 0.95 2.47 3.107(4) 124.0 4_565 yes
C17 H17 O4 0.95 2.35 3.022(4) 127.2 4_565 yes
C19 H19B Cl3 0.98 2.95 3.785(4) 143.9 12_657 yes
C19 H19C O8 0.98 2.51 3.340(5) 141.7 . yes
C20 H20^a O1 0.95 2.60 3.496(5) 157.1 12_656 yes
C20 H20^a O5 0.95 2.51 3.192(4) 129.2 12_656 yes
C24 H24A Cl1 0.98 2.98 3.875(6) 152.5 14_455 yes

loop_
_geom_torsion_atom_site_label_1
_geom_torsion_atom_site_label_2
_geom_torsion_atom_site_label_3
_geom_torsion_atom_site_label_4
_geom_torsion
_geom_torsion_site_symmetry_1
_geom_torsion_site_symmetry_2
_geom_torsion_site_symmetry_3
_geom_torsion_site_symmetry_4
_geom_torsion_publ_flag
C6 C1 C2 C3 3.2(5) . . . . ?
C7 C1 C2 C3 -174.5(3) . . . . ?
C6 C1 C2 Cl1 -175.7(3) . . . . ?
C7 C1 C2 Cl1 6.6(5) . . . . ?
C1 C2 C3 C4 -1.0(6) . . . . ?
Cl1 C2 C3 C4 177.9(3) . . . . ?
C2 C3 C4 C5 -1.5(5) . . . . ?
C2 C3 C4 C8 177.9(3) . . . . ?
C3 C4 C5 C6 1.7(5) . . . . ?
C8 C4 C5 C6 -177.7(3) . . . . ?
C3 C4 C5 Cl2 -179.9(3) . . . . ?
C8 C4 C5 Cl2 0.6(5) . . . . ?
C4 C5 C6 C1 0.6(5) . . . . ?
Cl2 C5 C6 C1 -177.8(3) . . . . ?
C2 C1 C6 C5 -3.0(5) . . . . ?
C7 C1 C6 C5 174.8(3) . . . . ?
Mn2 O2 C7 O1 16.6(6) 11_667 . . . ?
Mn2 O2 C7 C1 -159.3(3) 11_667 . . . ?
Mn1 O1 C7 O2 -20.6(6) . . . . ?
Mn1 O1 C7 C1 155.3(2) . . . . ?
C6 C1 C7 O2 58.2(4) . . . . ?
C2 C1 C7 O2 -124.2(4) . . . . ?
C6 C1 C7 O1 -118.3(4) . . . . ?
C2 C1 C7 O1 59.4(5) . . . . ?
Mn1 O3 C8 O4 -11.8(3) 7_544 . . . ?
Mn1 O3 C8 C4 165.4(3) 7_544 . . . ?
Mn2 O4 C8 O3 128.9(3) 14_556 . . . ?
Mn1 O4 C8 O3 12.0(3) 7_544 . . . ?
Mn2 O4 C8 C4 -48.3(5) 14_556 . . . ?
Mn1 O4 C8 C4 -165.2(3) 7_544 . . . ?
C3 C4 C8 O3 -56.2(4) . . . . ?
C5 C4 C8 O3 123.2(4) . . . . ?
C3 C4 C8 O4 121.1(3) . . . . ?
C5 C4 C8 O4 -59.4(4) . . . . ?
C14 C9 C10 C11 -1.8(5) . . . . ?
C15 C9 C10 C11 176.0(3) . . . . ?
C14 C9 C10 Cl3 177.7(3) . . . . ?
C15 C9 C10 Cl3 -4.5(5) . . . . ?
C9 C10 C11 C12 -0.6(5) . . . . ?
Cl3 C10 C11 C12 179.9(3) . . . . ?
C10 C11 C12 C13 2.2(5) . . . . ?
C10 C11 C12 C16 -177.7(3) . . . . ?
C11 C12 C13 C14 -1.5(5) . . . . ?
C16 C12 C13 C14 178.4(4) . . . . ?
C11 C12 C13 Cl4 177.8(3) . . . . ?
C16 C12 C13 Cl4 -2.3(5) . . . . ?
C12 C13 C14 C9 -0.8(6) . . . . ?
Cl4 C13 C14 C9 179.9(3) . . . . ?
C10 C9 C14 C13 2.5(5) . . . . ?
C15 C9 C14 C13 -175.4(3) . . . . ?
Mn2 O6 C15 O5 3.0(6) 11_666 . . . ?
Mn2 O6 C15 C9 -179.1(3) 11_666 . . . ?
Mn1 O5 C15 O6 144.2(3) . . . . ?
Mn1 O5 C15 C9 -33.8(5) . . . . ?
C14 C9 C15 O6 -91.3(4) . . . . ?
C10 C9 C15 O6 90.9(4) . . . . ?
C14 C9 C15 O5 86.9(4) . . . . ?
C10 C9 C15 O5 -90.9(4) . . . . ?
Mn1 O8 C16 O7 14.7(5) 12_657 . . . ?
Mn1 O8 C16 C12 -158.2(3) 12_657 . . . ?
Mn2 O7 C16 O8 52.7(8) . . . . ?
Mn2 O7 C16 C12 -134.2(5) . . . . ?
C11 C12 C16 O8 115.2(4) . . . . ?
C13 C12 C16 O8 -64.7(5) . . . . ?
C11 C12 C16 O7 -58.4(5) . . . . ?
C13 C12 C16 O7 121.7(4) . . . . ?
Mn1 O9 C17 N1 -176.3(2) . . . . ?
C19 N1 C17 O9 -177.9(3) . . . . ?
C18 N1 C17 O9 1.7(5) . . . . ?
Mn2 O10B C20 N2 -144.9(11) . . . . ?
Mn2 O10A C20 N2 -166.4(16) . . . . ?
C22 N2 C20 O10B -163.2(12) . . . . ?
C21B N2 C20 O10B -9.4(17) . . . . ?
C22 N2 C20 O10A 171.1(12) . . . . ?
C21A N2 C20 O10A 8.1(11) . . . . ?
Mn2 O11 C23 N3 173.0(3) . . . . ?
C24 N3 C23 O11 -177.6(5) . . . . ?
C25 N3 C23 O11 1.5(7) . . . . ?
